data_4064084
loop_
_publ_author_name
'Takemoto, Shin'
'Kobayashi, Tomoharu'
'Ito, Takahiro'
'Inui, Akira'
'Karitani, Kenji'
'Katagiri, Sayuri'
'Masuhara, Yusaku'
'Matsuzaka, Hiroyuki'

_publ_section_title
;
 Synthesis and Reactivity of Coordinatively Unsaturated Dinuclear
 Ruthenium Bridging Imido Complexes
;
_journal_issue 8
_journal_name_full Organometallics
_journal_page_first 2160
_journal_paper_doi 10.1021/om1011227
_journal_volume 30
_journal_year 2011
_chemical_formula_sum 'C30 H44 N O P Ru2'
_chemical_formula_weight 667.77
_chemical_name_systematic
; 
 ? 
;
_space_group_IT_number 14
_symmetry_cell_setting monoclinic
_symmetry_space_group_name_Hall '-P 2ybc'
_symmetry_space_group_name_H-M 'P 1 21/c 1'
_atom_sites_solution_hydrogens geom
_atom_sites_solution_primary direct
_atom_sites_solution_secondary difmap
_audit_creation_method SHELXL-97
_cell_angle_alpha 90.00
_cell_angle_beta 97.019(4)
_cell_angle_gamma 90.00
_cell_formula_units_Z 4
_cell_length_a 11.9490(10)
_cell_length_b 12.1985(13)
_cell_length_c 20.7663(16)
_cell_measurement_temperature 296(2)
_cell_volume 3004.2(5)
_computing_cell_refinement 'rigaku process auto'
_computing_data_collection 'rigaku process auto'
_computing_data_reduction 'rigaku process auto'
_computing_structure_refinement 'SHELXL-97 (Sheldrick, 1997)'
_computing_structure_solution 'SHELXS-97 (Sheldrick, 1990)'
_diffrn_ambient_temperature 296(2)
_diffrn_measured_fraction_theta_full 0.997
_diffrn_measured_fraction_theta_max 0.997
_diffrn_measurement_device_type 'rigaku r-axis rapid'
_diffrn_radiation_monochromator graphite
_diffrn_radiation_source 'fine-focus sealed tube'
_diffrn_radiation_type MoK\a
_diffrn_radiation_wavelength 0.71075
_diffrn_reflns_av_R_equivalents 0.0689
_diffrn_reflns_av_sigmaI/netI 0.0612
_diffrn_reflns_limit_h_max 15
_diffrn_reflns_limit_h_min -15
_diffrn_reflns_limit_k_max 15
_diffrn_reflns_limit_k_min -15
_diffrn_reflns_limit_l_max 26
_diffrn_reflns_limit_l_min -26
_diffrn_reflns_number 28397
_diffrn_reflns_theta_full 27.49
_diffrn_reflns_theta_max 27.49
_diffrn_reflns_theta_min 3.24
_exptl_absorpt_coefficient_mu 1.080
_exptl_absorpt_correction_T_max 0.8996
_exptl_absorpt_correction_T_min 0.7376
_exptl_absorpt_correction_type empirical
_exptl_absorpt_process_details abscor
_exptl_crystal_colour 'dark orange'
_exptl_crystal_density_diffrn 1.476
_exptl_crystal_density_method 'not measured'
_exptl_crystal_description block
_exptl_crystal_F_000 1368
_exptl_crystal_size_max 0.30
_exptl_crystal_size_mid 0.30
_exptl_crystal_size_min 0.10
_refine_diff_density_max 2.805
_refine_diff_density_min -0.884
_refine_diff_density_rms 0.111
_refine_ls_extinction_method none
_refine_ls_goodness_of_fit_ref 1.021
_refine_ls_hydrogen_treatment constr
_refine_ls_matrix_type full
_refine_ls_number_parameters 316
_refine_ls_number_reflns 6872
_refine_ls_number_restraints 0
_refine_ls_restrained_S_all 1.021
_refine_ls_R_factor_all 0.0934
_refine_ls_R_factor_gt 0.0537
_refine_ls_shift/su_max 0.002
_refine_ls_shift/su_mean 0.000
_refine_ls_structure_factor_coef Fsqd
_refine_ls_weighting_details 'calc w=1/[\s^2^(Fo^2^)+(0.0764P)^2^+0.0000P] where P=(Fo^2^+2Fc^2^)/3'
_refine_ls_weighting_scheme calc
_refine_ls_wR_factor_gt 0.1237
_refine_ls_wR_factor_ref 0.1374
_reflns_number_gt 4516
_reflns_number_total 6872
_reflns_threshold_expression >2sigma(I)
_cod_data_source_file om1011227_si_002.cif
_cod_data_source_block 3a
_cod_depositor_comments
;
The following automatic conversions were performed:
'_atom_site_symetry_multiplicity' tag replaced with
'_atom_site_symmetry_multiplicity'.

Automatic conversion script
Id: cif_correct_tags 1440 2010-10-19 06:21:57Z saulius 
;
_cod_original_sg_symbol_H-M P21/c
_cod_database_code 4064084

loop_
_symmetry_equiv_pos_as_xyz
'x, y, z'
'-x, y+1/2, -z+1/2'
'-x, -y, -z'
'x, -y-1/2, z-1/2'

loop_
_atom_site_label
_atom_site_type_symbol
_atom_site_fract_x
_atom_site_fract_y
_atom_site_fract_z
_atom_site_U_iso_or_equiv
_atom_site_adp_type
_atom_site_occupancy
_atom_site_symmetry_multiplicity
_atom_site_calc_flag
_atom_site_refinement_flags
Ru1 Ru 0.24463(3) 0.70538(4) 0.08501(2) 0.03968(14) Uani 1 1 d .
Ru2 Ru 0.26361(3) 0.88733(4) 0.15696(2) 0.04215(14) Uani 1 1 d .
P1 P 0.28944(14) 1.00682(14) 0.07430(8) 0.0562(4) Uani 1 1 d .
O1 O 0.0405(3) 0.8490(4) 0.0786(3) 0.0732(14) Uani 1 1 d .
N1 N 0.3745(3) 0.7831(4) 0.1195(2) 0.0379(9) Uani 1 1 d .
C1 C 0.1351(4) 0.8284(5) 0.0963(3) 0.0514(14) Uani 1 1 d .
C2 C 0.4902(4) 0.7873(4) 0.1187(2) 0.0359(10) Uani 1 1 d .
C3 C 0.5456(4) 0.7158(5) 0.0814(3) 0.0491(13) Uani 1 1 d .
H3 H 0.5044 0.6639 0.0556 0.059 Uiso 1 1 calc R
C4 C 0.6618(5) 0.7205(6) 0.0820(3) 0.0561(15) Uani 1 1 d .
H4 H 0.6968 0.6721 0.0562 0.067 Uiso 1 1 calc R
C5 C 0.7254(4) 0.7942(6) 0.1192(3) 0.0586(16) Uani 1 1 d .
H5 H 0.8034 0.7953 0.1200 0.070 Uiso 1 1 calc R
C6 C 0.6727(5) 0.8662(6) 0.1553(3) 0.0614(17) Uani 1 1 d .
H6 H 0.7153 0.9178 0.1806 0.074 Uiso 1 1 calc R
C7 C 0.5572(4) 0.8643(5) 0.1550(3) 0.0499(14) Uani 1 1 d .
H7 H 0.5233 0.9155 0.1796 0.060 Uiso 1 1 calc R
C8 C 0.0943(5) 0.5939(5) 0.0617(4) 0.0612(18) Uani 1 1 d .
C9 C 0.1867(5) 0.5340(5) 0.0942(3) 0.0553(15) Uani 1 1 d .
C10 C 0.2753(4) 0.5361(5) 0.0531(3) 0.0432(12) Uani 1 1 d .
C11 C 0.2422(5) 0.6012(5) -0.0013(3) 0.0503(14) Uani 1 1 d .
C12 C 0.1274(5) 0.6380(5) 0.0038(3) 0.0554(16) Uani 1 1 d .
C13 C -0.0207(5) 0.6048(7) 0.0832(5) 0.098(3) Uani 1 1 d .
H13A H -0.0509 0.6759 0.0713 0.117 Uiso 1 1 calc R
H13B H -0.0151 0.5963 0.1294 0.117 Uiso 1 1 calc R
H13C H -0.0695 0.5493 0.0626 0.117 Uiso 1 1 calc R
C14 C 0.1903(7) 0.4690(7) 0.1551(3) 0.083(2) Uani 1 1 d .
H14A H 0.1303 0.4922 0.1788 0.100 Uiso 1 1 calc R
H14B H 0.2614 0.4803 0.1811 0.100 Uiso 1 1 calc R
H14C H 0.1813 0.3926 0.1446 0.100 Uiso 1 1 calc R
C15 C 0.3826(5) 0.4699(5) 0.0665(3) 0.0577(15) Uani 1 1 d .
H15A H 0.3647 0.3932 0.0640 0.069 Uiso 1 1 calc R
H15B H 0.4191 0.4869 0.1091 0.069 Uiso 1 1 calc R
H15C H 0.4320 0.4876 0.0349 0.069 Uiso 1 1 calc R
C16 C 0.3045(6) 0.6186(6) -0.0586(3) 0.0668(19) Uani 1 1 d .
H16A H 0.3840 0.6214 -0.0445 0.080 Uiso 1 1 calc R
H16B H 0.2808 0.6863 -0.0795 0.080 Uiso 1 1 calc R
H16C H 0.2888 0.5591 -0.0886 0.080 Uiso 1 1 calc R
C17 C 0.0561(6) 0.7013(7) -0.0476(4) 0.088(3) Uani 1 1 d .
H17A H -0.0199 0.7048 -0.0371 0.106 Uiso 1 1 calc R
H17B H 0.0569 0.6655 -0.0887 0.106 Uiso 1 1 calc R
H17C H 0.0856 0.7742 -0.0499 0.106 Uiso 1 1 calc R
C18 C 0.1448(6) 0.9138(11) 0.2313(4) 0.107(4) Uani 1 1 d .
C19 C 0.2111(7) 1.0043(7) 0.2294(3) 0.080(3) Uani 1 1 d .
C20 C 0.3267(5) 0.9718(6) 0.2505(3) 0.0567(15) Uani 1 1 d .
C21 C 0.3234(6) 0.8616(6) 0.2642(3) 0.0655(18) Uani 1 1 d .
C22 C 0.2126(9) 0.8235(8) 0.2520(4) 0.097(3) Uani 1 1 d .
C23 C 0.0171(7) 0.9136(14) 0.2182(6) 0.253(12) Uani 1 1 d .
H23A H -0.0140 0.8995 0.2579 0.304 Uiso 1 1 calc R
H23B H -0.0069 0.8574 0.1872 0.304 Uiso 1 1 calc R
H23C H -0.0086 0.9836 0.2013 0.304 Uiso 1 1 calc R
C24 C 0.1742(11) 1.1238(9) 0.2199(5) 0.164(6) Uani 1 1 d .
H24A H 0.1843 1.1470 0.1768 0.197 Uiso 1 1 calc R
H24B H 0.2190 1.1690 0.2510 0.197 Uiso 1 1 calc R
H24C H 0.0961 1.1305 0.2260 0.197 Uiso 1 1 calc R
C25 C 0.4195(7) 1.0524(8) 0.2673(4) 0.095(3) Uani 1 1 d .
H25A H 0.4125 1.0843 0.3089 0.114 Uiso 1 1 calc R
H25B H 0.4149 1.1091 0.2350 0.114 Uiso 1 1 calc R
H25C H 0.4909 1.0158 0.2689 0.114 Uiso 1 1 calc R
C26 C 0.4246(9) 0.7935(8) 0.2906(4) 0.116(4) Uani 1 1 d .
H26A H 0.4919 0.8367 0.2912 0.139 Uiso 1 1 calc R
H26B H 0.4299 0.7304 0.2634 0.139 Uiso 1 1 calc R
H26C H 0.4164 0.7700 0.3339 0.139 Uiso 1 1 calc R
C27 C 0.1733(14) 0.7111(10) 0.2650(5) 0.199(8) Uani 1 1 d .
H27A H 0.2343 0.6603 0.2635 0.239 Uiso 1 1 calc R
H27B H 0.1121 0.6916 0.2327 0.239 Uiso 1 1 calc R
H27C H 0.1482 0.7089 0.3072 0.239 Uiso 1 1 calc R
C28 C 0.1674(7) 1.0886(7) 0.0438(4) 0.099(3) Uani 1 1 d .
H28A H 0.1835 1.1291 0.0064 0.118 Uiso 1 1 calc R
H28B H 0.1502 1.1387 0.0769 0.118 Uiso 1 1 calc R
H28C H 0.1040 1.0413 0.0320 0.118 Uiso 1 1 calc R
C29 C 0.3970(7) 1.1132(7) 0.0898(4) 0.095(3) Uani 1 1 d .
H29A H 0.4677 1.0801 0.1061 0.114 Uiso 1 1 calc R
H29B H 0.3750 1.1640 0.1212 0.114 Uiso 1 1 calc R
H29C H 0.4048 1.1513 0.0501 0.114 Uiso 1 1 calc R
C30 C 0.3251(8) 0.9464(7) 0.0001(3) 0.092(3) Uani 1 1 d .
H30A H 0.2704 0.8913 -0.0146 0.110 Uiso 1 1 calc R
H30B H 0.3985 0.9134 0.0078 0.110 Uiso 1 1 calc R
H30C H 0.3254 1.0022 -0.0325 0.110 Uiso 1 1 calc R

loop_
_atom_site_aniso_label
_atom_site_aniso_U_11
_atom_site_aniso_U_22
_atom_site_aniso_U_33
_atom_site_aniso_U_23
_atom_site_aniso_U_13
_atom_site_aniso_U_12
Ru1 0.0302(2) 0.0454(3) 0.0434(2) -0.01404(19) 0.00425(17) 0.00196(17)
Ru2 0.0329(2) 0.0452(3) 0.0485(3) -0.0155(2) 0.00562(18) 0.00197(18)
P1 0.0557(9) 0.0489(10) 0.0620(9) 0.0031(8) 0.0000(8) 0.0109(7)
O1 0.037(2) 0.071(3) 0.107(4) -0.028(3) -0.010(2) 0.017(2)
N1 0.0326(19) 0.039(2) 0.042(2) -0.0037(19) 0.0037(18) 0.0014(18)
C1 0.041(3) 0.047(4) 0.066(4) -0.015(3) 0.007(3) 0.005(3)
C2 0.031(2) 0.037(3) 0.038(2) 0.004(2) -0.001(2) 0.003(2)
C3 0.042(3) 0.052(4) 0.055(3) -0.006(3) 0.012(3) 0.006(3)
C4 0.039(3) 0.070(4) 0.061(4) -0.003(3) 0.012(3) 0.010(3)
C5 0.029(2) 0.084(5) 0.063(4) 0.011(4) 0.007(3) 0.001(3)
C6 0.039(3) 0.074(5) 0.069(4) -0.011(3) -0.002(3) -0.008(3)
C7 0.040(3) 0.051(4) 0.058(3) -0.007(3) 0.003(3) 0.003(2)
C8 0.034(3) 0.057(4) 0.092(5) -0.031(4) 0.006(3) -0.005(3)
C9 0.054(3) 0.055(4) 0.059(3) -0.024(3) 0.015(3) -0.010(3)
C10 0.044(3) 0.036(3) 0.050(3) -0.009(2) 0.005(2) 0.001(2)
C11 0.050(3) 0.053(4) 0.045(3) -0.013(3) -0.004(3) 0.016(3)
C12 0.043(3) 0.056(4) 0.063(4) -0.028(3) -0.010(3) 0.005(3)
C13 0.047(4) 0.089(6) 0.163(9) -0.056(6) 0.038(5) -0.021(4)
C14 0.112(6) 0.072(5) 0.069(4) -0.002(4) 0.024(4) -0.023(5)
C15 0.055(3) 0.054(4) 0.064(4) -0.001(3) 0.006(3) 0.010(3)
C16 0.083(5) 0.077(5) 0.041(3) 0.000(3) 0.014(3) 0.011(4)
C17 0.079(5) 0.079(6) 0.095(6) -0.032(5) -0.037(4) 0.030(4)
C18 0.056(4) 0.175(11) 0.096(6) -0.081(7) 0.034(5) -0.023(6)
C19 0.091(5) 0.086(6) 0.058(4) -0.038(4) -0.010(4) 0.045(5)
C20 0.061(3) 0.054(4) 0.054(3) -0.021(3) 0.003(3) -0.001(3)
C21 0.089(5) 0.060(5) 0.051(4) -0.015(3) 0.023(4) 0.004(4)
C22 0.128(8) 0.098(7) 0.077(5) -0.048(5) 0.057(6) -0.060(6)
C23 0.048(5) 0.53(3) 0.187(12) -0.233(17) 0.049(7) -0.053(10)
C24 0.227(13) 0.155(11) 0.099(7) -0.057(7) -0.023(8) 0.130(10)
C25 0.111(6) 0.103(7) 0.067(5) -0.030(5) -0.001(4) -0.039(5)
C26 0.175(10) 0.108(8) 0.066(5) 0.015(5) 0.021(6) 0.066(7)
C27 0.35(2) 0.148(12) 0.129(9) -0.056(8) 0.148(12) -0.135(13)
C28 0.084(5) 0.105(7) 0.104(6) 0.024(6) 0.001(5) 0.040(5)
C29 0.105(6) 0.071(6) 0.107(7) 0.021(5) 0.003(5) -0.021(5)
C30 0.133(7) 0.083(6) 0.060(4) 0.012(4) 0.014(5) 0.031(5)

loop_
_atom_type_symbol
_atom_type_description
_atom_type_scat_dispersion_real
_atom_type_scat_dispersion_imag
_atom_type_scat_source
C C 0.0033 0.0016 'International Tables Vol C Tables 4.2.6.8 and 6.1.1.4'
H H 0.0000 0.0000 'International Tables Vol C Tables 4.2.6.8 and 6.1.1.4'
O O 0.0106 0.0060 'International Tables Vol C Tables 4.2.6.8 and 6.1.1.4'
N N 0.0061 0.0033 'International Tables Vol C Tables 4.2.6.8 and 6.1.1.4'
P P 0.1023 0.0942 'International Tables Vol C Tables 4.2.6.8 and 6.1.1.4'
Ru Ru -1.2594 0.8363 'International Tables Vol C Tables 4.2.6.8 and 6.1.1.4'

loop_
_geom_angle_atom_site_label_1
_geom_angle_atom_site_label_2
_geom_angle_atom_site_label_3
_geom_angle
N1 Ru1 C1 95.5(2)
N1 Ru1 C11 122.02(19)
C1 Ru1 C11 125.4(2)
N1 Ru1 C10 115.14(18)
C1 Ru1 C10 149.3(2)
C11 Ru1 C10 37.0(2)
N1 Ru1 C12 153.1(2)
C1 Ru1 C12 90.3(2)
C11 Ru1 C12 38.7(2)
C10 Ru1 C12 62.5(2)
N1 Ru1 C9 133.9(2)
C1 Ru1 C9 118.4(2)
C11 Ru1 C9 63.4(2)
C10 Ru1 C9 37.9(2)
C12 Ru1 C9 62.7(2)
N1 Ru1 C8 168.9(2)
C1 Ru1 C8 87.9(2)
C11 Ru1 C8 63.0(2)
C10 Ru1 C8 62.0(2)
C12 Ru1 C8 36.9(2)
C9 Ru1 C8 37.1(2)
N1 Ru1 Ru2 50.11(12)
C1 Ru1 Ru2 47.97(17)
C11 Ru1 Ru2 158.47(17)
C10 Ru1 Ru2 159.62(14)
C12 Ru1 Ru2 137.51(15)
C9 Ru1 Ru2 137.85(14)
C8 Ru1 Ru2 129.17(15)
C1 Ru2 N1 91.17(19)
C1 Ru2 C19 113.5(3)
N1 Ru2 C19 154.5(2)
C1 Ru2 C18 89.1(3)
N1 Ru2 C18 147.2(4)
C19 Ru2 C18 35.5(3)
C1 Ru2 C20 149.5(2)
N1 Ru2 C20 116.5(2)
C19 Ru2 C20 38.0(2)
C18 Ru2 C20 60.9(3)
C1 Ru2 C22 99.1(3)
N1 Ru2 C22 111.7(3)
C19 Ru2 C22 60.2(3)
C18 Ru2 C22 36.2(4)
C20 Ru2 C22 60.2(3)
C1 Ru2 C21 133.9(3)
N1 Ru2 C21 98.3(2)
C19 Ru2 C21 60.4(3)
C18 Ru2 C21 59.8(3)
C20 Ru2 C21 35.4(2)
C22 Ru2 C21 35.8(3)
C1 Ru2 P1 85.41(19)
N1 Ru2 P1 87.60(12)
C19 Ru2 P1 100.0(2)
C18 Ru2 P1 125.1(4)
C20 Ru2 P1 107.03(19)
C22 Ru2 P1 159.9(3)
C21 Ru2 P1 139.7(2)
C1 Ru2 Ru1 48.83(16)
N1 Ru2 Ru1 44.69(11)
C19 Ru2 Ru1 154.5(3)
C18 Ru2 Ru1 119.1(3)
C20 Ru2 Ru1 149.55(18)
C22 Ru2 Ru1 100.8(2)
C21 Ru2 Ru1 115.34(18)
P1 Ru2 Ru1 96.84(5)
C30 P1 C28 100.9(4)
C30 P1 C29 101.9(4)
C28 P1 C29 100.9(4)
C30 P1 Ru2 116.4(3)
C28 P1 Ru2 115.7(3)
C29 P1 Ru2 118.3(3)
C2 N1 Ru1 142.2(3)
C2 N1 Ru2 132.2(3)
Ru1 N1 Ru2 85.20(15)
O1 C1 Ru2 139.4(5)
O1 C1 Ru1 137.3(5)
Ru2 C1 Ru1 83.2(2)
N1 C2 C3 121.9(5)
N1 C2 C7 121.7(5)
C3 C2 C7 116.3(5)
C2 C3 C4 120.9(6)
C5 C4 C3 121.6(5)
C4 C5 C6 118.6(5)
C5 C6 C7 121.1(6)
C6 C7 C2 121.5(5)
C12 C8 C9 108.5(5)
C12 C8 C13 125.3(7)
C9 C8 C13 126.2(7)
C12 C8 Ru1 69.9(3)
C9 C8 Ru1 70.0(3)
C13 C8 Ru1 128.0(4)
C8 C9 C10 107.1(6)
C8 C9 C14 128.0(6)
C10 C9 C14 124.5(6)
C8 C9 Ru1 73.0(4)
C10 C9 Ru1 70.8(3)
C14 C9 Ru1 126.8(5)
C11 C10 C9 109.5(5)
C11 C10 C15 127.0(5)
C9 C10 C15 123.4(5)
C11 C10 Ru1 70.8(3)
C9 C10 Ru1 71.3(3)
C15 C10 Ru1 127.7(4)
C10 C11 C12 106.9(5)
C10 C11 C16 127.2(5)
C12 C11 C16 125.4(6)
C10 C11 Ru1 72.2(3)
C12 C11 Ru1 71.4(3)
C16 C11 Ru1 127.6(5)
C8 C12 C11 107.9(6)
C8 C12 C17 127.4(6)
C11 C12 C17 124.4(6)
C8 C12 Ru1 73.2(3)
C11 C12 Ru1 69.9(3)
C17 C12 Ru1 127.1(5)
C19 C18 C22 109.2(7)
C19 C18 C23 124.9(13)
C22 C18 C23 125.7(12)
C19 C18 Ru2 71.2(4)
C22 C18 Ru2 73.0(4)
C23 C18 Ru2 125.7(6)
C18 C19 C20 107.8(8)
C18 C19 C24 128.1(9)
C20 C19 C24 123.2(9)
C18 C19 Ru2 73.3(4)
C20 C19 Ru2 72.0(3)
C24 C19 Ru2 128.9(6)
C21 C20 C19 106.2(7)
C21 C20 C25 129.4(7)
C19 C20 C25 122.9(7)
C21 C20 Ru2 73.5(4)
C19 C20 Ru2 70.0(3)
C25 C20 Ru2 131.8(5)
C20 C21 C22 109.7(8)
C20 C21 C26 124.7(8)
C22 C21 C26 125.5(9)
C20 C21 Ru2 71.1(4)
C22 C21 Ru2 72.0(5)
C26 C21 Ru2 124.8(4)
C21 C22 C18 107.1(7)
C21 C22 C27 126.0(13)
C18 C22 C27 126.7(12)
C21 C22 Ru2 72.2(4)
C18 C22 Ru2 70.8(5)
C27 C22 Ru2 126.7(6)

loop_
_geom_bond_atom_site_label_1
_geom_bond_atom_site_label_2
_geom_bond_distance
Ru1 N1 1.884(4)
Ru1 C1 2.024(5)
Ru1 C11 2.194(5)
Ru1 C10 2.212(5)
Ru1 C12 2.214(6)
Ru1 C9 2.219(6)
Ru1 C8 2.258(6)
Ru1 Ru2 2.6696(6)
Ru2 C1 1.997(6)
Ru2 N1 2.056(4)
Ru2 C19 2.218(6)
Ru2 C18 2.244(7)
Ru2 C20 2.246(6)
Ru2 C22 2.274(8)
Ru2 C21 2.276(7)
Ru2 P1 2.3012(18)
P1 C30 1.806(7)
P1 C28 1.816(7)
P1 C29 1.827(8)
O1 C1 1.172(6)
N1 C2 1.385(6)
C2 C3 1.388(7)
C2 C7 1.394(7)
C3 C4 1.388(7)
C4 C5 1.355(9)
C5 C6 1.359(9)
C6 C7 1.380(7)
C8 C12 1.417(10)
C8 C9 1.423(9)
C8 C13 1.501(8)
C9 C10 1.439(7)
C9 C14 1.487(10)
C10 C11 1.399(8)
C10 C15 1.512(7)
C11 C12 1.460(7)
C11 C16 1.493(8)
C12 C17 1.497(9)
C18 C19 1.361(12)
C18 C22 1.404(15)
C18 C23 1.517(11)
C19 C20 1.453(9)
C19 C24 1.529(12)
C20 C21 1.376(9)
C20 C25 1.491(9)
C21 C22 1.397(11)
C21 C26 1.514(11)
C22 C27 1.484(13)
